data_4342219
loop_
_publ_author_name
'Gautier, Romain'
'Gautier, R\'egis'
'Chang, Kelvin B.'
'Poeppelmeier, Kenneth R.'

_publ_section_title
;
 On the Origin of the Differences in Structure Directing Properties of
 Polar Metal Oxyfluoride [MOxF6-x](2-) (x = 1, 2) Building Units.
;
_journal_issue 4
_journal_name_full 'Inorganic chemistry'
_journal_page_first 1712
_journal_page_last 1719
_journal_paper_doi 10.1021/ic5026735
_journal_volume 54
_journal_year 2015
_chemical_compound_source 'synthesis as described'
_chemical_formula_moiety 'C10 H10 N2, F6 Ti'
_chemical_formula_sum 'C10 H10 F6 N2 Ti'
_chemical_formula_weight 320.1
_space_group_IT_number 72
_symmetry_cell_setting orthorhombic
_symmetry_Int_Tables_number 72
_symmetry_space_group_name_Hall '-I 2 2c'
_symmetry_space_group_name_H-M 'I b a m'
_atom_sites_solution_hydrogens geom
_atom_sites_solution_primary direct
_atom_sites_solution_secondary difmap
_audit_conform_dict_location ftp://ftp.iucr.org/pub/cif_core.dic
_audit_conform_dict_name cif_core.dic
_audit_conform_dict_version 2.4
_audit_creation_date 2012-02-01T15:04:32-00:00
_audit_creation_method 'WinGX routine CIF_UPDATE'
_cell_angle_alpha 90
_cell_angle_beta 90
_cell_angle_gamma 90
_cell_formula_units_Z 4
_cell_length_a 7.0963(5)
_cell_length_b 11.8413(6)
_cell_length_c 13.1477(9)
_cell_measurement_reflns_used 0
_cell_measurement_temperature 100(2)
_cell_measurement_theta_max 0
_cell_measurement_theta_min 0
_cell_measurement_wavelength 0.71073
_cell_volume 1104.79(12)
_computing_molecular_graphics 'Ortep-3 for Windows (Farrugia, 1997)'
_computing_publication_material 'WinGX publication routines (Farrugia, 1999)'
_computing_structure_refinement 'SHELXL-97 (Sheldrick, 1997)'
_diffrn_ambient_temperature 100(2)
_diffrn_measured_fraction_theta_full 0.988
_diffrn_measured_fraction_theta_max 0.963
_diffrn_radiation_monochromator graphite
_diffrn_radiation_probe x-ray
_diffrn_radiation_type MoK\a
_diffrn_radiation_wavelength 0.71069
_diffrn_reflns_av_R_equivalents 0.0504
_diffrn_reflns_av_unetI/netI 0.0575
_diffrn_reflns_limit_h_max 10
_diffrn_reflns_limit_h_min -11
_diffrn_reflns_limit_k_max 19
_diffrn_reflns_limit_k_min -12
_diffrn_reflns_limit_l_max 21
_diffrn_reflns_limit_l_min -20
_diffrn_reflns_number 5063
_diffrn_reflns_theta_full 25
_diffrn_reflns_theta_max 36.28
_diffrn_reflns_theta_min 3.1
_exptl_absorpt_coefficient_mu 0.843
_exptl_absorpt_correction_type none
_exptl_crystal_colour colourless
_exptl_crystal_density_diffrn 1.924
_exptl_crystal_density_method 'not measured'
_exptl_crystal_description prism
_exptl_crystal_F_000 640
_exptl_crystal_size_max 0.476
_exptl_crystal_size_mid 0.145
_exptl_crystal_size_min 0.1
_refine_diff_density_max 0.931
_refine_diff_density_min -1.146
_refine_diff_density_rms 0.128
_refine_ls_extinction_method none
_refine_ls_goodness_of_fit_ref 1.119
_refine_ls_hydrogen_treatment constr
_refine_ls_matrix_type full
_refine_ls_number_parameters 50
_refine_ls_number_reflns 1329
_refine_ls_number_restraints 0
_refine_ls_restrained_S_all 1.119
_refine_ls_R_factor_all 0.072
_refine_ls_R_factor_gt 0.054
_refine_ls_shift/su_max 0
_refine_ls_shift/su_mean 0
_refine_ls_structure_factor_coef Fsqd
_refine_ls_weighting_details 'calc w=1/[\s^2^(Fo^2^)+(0.0494P)^2^+2.8452P] where P=(Fo^2^+2Fc^2^)/3'
_refine_ls_weighting_scheme calc
_refine_ls_wR_factor_gt 0.1342
_refine_ls_wR_factor_ref 0.1401
_reflns_number_gt 995
_reflns_number_total 1329
_reflns_threshold_expression >2sigma(I)
_cod_data_source_file ic5026735_si_001.cif
_cod_data_source_block rg22e_0m
_cod_depositor_comments 'Adding full bibliography for 4342215--4342219.cif.'
_cod_database_code 4342219

loop_
_symmetry_equiv_pos_as_xyz
'x, y, z'
'-x, -y, z'
'x, -y, -z+1/2'
'-x, y, -z+1/2'
'x+1/2, y+1/2, z+1/2'
'-x+1/2, -y+1/2, z+1/2'
'x+1/2, -y+1/2, -z+1'
'-x+1/2, y+1/2, -z+1'
'-x, -y, -z'
'x, y, -z'
'-x, y, z-1/2'
'x, -y, z-1/2'
'-x+1/2, -y+1/2, -z+1/2'
'x+1/2, y+1/2, -z+1/2'
'-x+1/2, y+1/2, z'
'x+1/2, -y+1/2, z'

loop_
_atom_site_label
_atom_site_type_symbol
_atom_site_fract_x
_atom_site_fract_y
_atom_site_fract_z
_atom_site_U_iso_or_equiv
_atom_site_adp_type
_atom_site_occupancy
_atom_site_symmetry_multiplicity
_atom_site_calc_flag
_atom_site_refinement_flags
Ti1 Ti 0 0 0.5 0.00993(16) Uani 1 4 d S
F2 F -0.2256(2) 0.07853(15) 0.5 0.0174(4) Uani 1 2 d S
F3 F 0.1303(2) 0.13521(13) 0.5 0.0140(3) Uani 1 2 d S
F1 F 0 0 0.35642(15) 0.0171(4) Uani 1 2 d S
C3 C 0 0.4373(2) 0.25 0.0114(4) Uani 1 2 d S
N1 N 0 0.2079(2) 0.25 0.0312(8) Uani 1 2 d S
H1A H 0 0.1352 0.25 0.047 Uiso 1 2 calc SR
C2 C -0.0630(3) 0.37856(17) 0.33488(18) 0.0170(4) Uani 1 1 d .
H2B H -0.1036 0.4171 0.3925 0.026 Uiso 1 1 calc R
C1 C -0.0642(3) 0.2619(2) 0.3323(2) 0.0276(6) Uani 1 1 d .
H1B H -0.1095 0.2212 0.3876 0.041 Uiso 1 1 calc R

loop_
_atom_site_aniso_label
_atom_site_aniso_U_11
_atom_site_aniso_U_22
_atom_site_aniso_U_33
_atom_site_aniso_U_23
_atom_site_aniso_U_13
_atom_site_aniso_U_12
Ti1 0.0135(3) 0.0062(2) 0.0101(3) 0 0 0.0005(2)
F2 0.0154(8) 0.0122(7) 0.0248(10) 0 0 0.0030(6)
F3 0.0168(8) 0.0080(6) 0.0172(9) 0 0 -0.0027(6)
F1 0.0309(10) 0.0103(6) 0.0101(8) 0 0 -0.0008(7)
C3 0.0103(10) 0.0095(8) 0.0143(12) 0 -0.0021(10) 0
N1 0.0165(11) 0.0077(9) 0.069(3) 0 -0.0125(15) 0
C2 0.0144(8) 0.0158(8) 0.0209(11) 0.0075(7) -0.0004(8) -0.0004(7)
C1 0.0172(9) 0.0177(9) 0.0480(17) 0.0191(10) -0.0088(10) -0.0044(7)

loop_
_atom_type_symbol
_atom_type_description
_atom_type_scat_dispersion_real
_atom_type_scat_dispersion_imag
_atom_type_scat_source
C C 0.0033 0.0016 'International Tables Vol C Tables 4.2.6.8 and 6.1.1.4'
N N 0.0061 0.0033 'International Tables Vol C Tables 4.2.6.8 and 6.1.1.4'
F F 0.0171 0.0103 'International Tables Vol C Tables 4.2.6.8 and 6.1.1.4'
Ti Ti 0.2776 0.4457 'International Tables Vol C Tables 4.2.6.8 and 6.1.1.4'
H H 0 0 'International Tables Vol C Tables 4.2.6.8 and 6.1.1.4'

loop_
_geom_angle_atom_site_label_1
_geom_angle_atom_site_label_2
_geom_angle_atom_site_label_3
_geom_angle
_geom_angle_site_symmetry_1
_geom_angle_site_symmetry_3
F3 Ti1 F3 180 . 9_556
F3 Ti1 F2 90.15(8) . 9_556
F3 Ti1 F2 89.85(8) 9_556 9_556
F3 Ti1 F2 89.85(8) . .
F3 Ti1 F2 90.15(8) 9_556 .
F2 Ti1 F2 180 9_556 .
F3 Ti1 F1 90 . 9_556
F3 Ti1 F1 90 9_556 9_556
F2 Ti1 F1 90 9_556 9_556
F2 Ti1 F1 90 . 9_556
F3 Ti1 F1 90 . .
F3 Ti1 F1 90 9_556 .
F2 Ti1 F1 90 9_556 .
F2 Ti1 F1 90 . .
F1 Ti1 F1 180 9_556 .
C2 C3 C2 119.9(3) 4 .
C2 C3 C3 120.04(13) 4 2_565
C2 C3 C3 120.04(13) . 2_565
C1 N1 C1 122.8(3) 4 .
C1 N1 H1A 118.6 4 .
C1 N1 H1A 118.6 . .
C1 C2 C3 118.9(2) . .
C1 C2 H2B 120.6 . .
C3 C2 H2B 120.6 . .
N1 C1 C2 119.8(2) . .
N1 C1 H1B 120.1 . .
C2 C1 H1B 120.1 . .

loop_
_geom_bond_atom_site_label_1
_geom_bond_atom_site_label_2
_geom_bond_distance
_geom_bond_site_symmetry_2
Ti1 F3 1.8488(16) .
Ti1 F3 1.8488(16) 9_556
Ti1 F2 1.8514(17) 9_556
Ti1 F2 1.8514(17) .
Ti1 F1 1.8878(19) 9_556
Ti1 F1 1.8878(19) .
C3 C2 1.389(2) 4
C3 C2 1.389(2) .
C3 C3 1.486(5) 2_565
N1 C1 1.337(3) 4
N1 C1 1.337(3) .
N1 H1A 0.86 .
C2 C1 1.381(3) .
C2 H2B 0.93 .
C1 H1B 0.93 .
